data_7056942
loop_
_publ_author_name
'Erb, William'
'Levanen, Gael'
'Roisnel, Thierry'
'Dorcet, Vincent'

_publ_section_title
;
 Application of the Curtius rearrangement to the synthesis of
 1&#x2032;-aminoferrocene-1-carboxylic acid derivatives
;
_journal_issue 5
_journal_name_full 'New Journal of Chemistry'
_journal_page_first 3808
_journal_paper_doi 10.1039/C7NJ05020H
_journal_volume 42
_journal_year 2018
_chemical_compound_source 'synthesis as described'
_chemical_formula_moiety 'C12 H8 Fe N6 O2'
_chemical_formula_sum 'C12 H8 Fe N6 O2'
_chemical_formula_weight 324.09
_space_group_crystal_system orthorhombic
_space_group_IT_number 61
_space_group_name_Hall '-P 2ac 2ab'
_space_group_name_H-M_alt 'P b c a'
_symmetry_space_group_name_Hall '-P 2ac 2ab'
_symmetry_space_group_name_H-M 'P b c a'
_atom_sites_solution_hydrogens geom
_audit_update_record
;
2017-11-05 deposited with the CCDC.
2018-01-29 downloaded from the CCDC.
;
_cell_angle_alpha 90
_cell_angle_beta 90
_cell_angle_gamma 90
_cell_formula_units_Z 8
_cell_length_a 5.8627(6)
_cell_length_b 16.8493(16)
_cell_length_c 25.022(2)
_cell_measurement_reflns_used 4513
_cell_measurement_temperature 150
_cell_measurement_theta_max 27.50
_cell_measurement_theta_min 2.42
_cell_measurement_wavelength 0.71073
_cell_volume 2471.7(4)
_computing_cell_refinement 'APEX3 (Bruker, 2015); SAINT (Bruker, 2014)'
_computing_data_collection 'SAINT (Bruker, 2014)'
_computing_data_reduction 'SAINT (Bruker, 2014)'
_computing_molecular_graphics 'SXGRAPH (Farrugia, 1999), Mercury (CSD, 2016)'
_computing_publication_material 'CRYSCALC (T. Roisnel, local program, 2017)'
_computing_structure_refinement 'SHELXL-2016/6 (Sheldrick, 2016)'
_computing_structure_solution 'SHELXT (Sheldrick, 2015)'
_diffrn_ambient_temperature 150
_diffrn_detector '(CMOS) PHOTON 100'
_diffrn_measured_fraction_theta_full 0.986
_diffrn_measured_fraction_theta_max 0.988
_diffrn_measurement_device_type 'D8 VENTURE Bruker AXS'
_diffrn_measurement_method 'rotation images'
_diffrn_radiation_monochromator 'multilayer monochromator'
_diffrn_radiation_probe x-ray
_diffrn_radiation_source 'Incoatec microfocus sealed tube'
_diffrn_radiation_type MoK\a
_diffrn_radiation_wavelength 0.71073
_diffrn_reflns_av_R_equivalents 0.0344
_diffrn_reflns_av_unetI/netI 0.0367
_diffrn_reflns_limit_h_max 7
_diffrn_reflns_limit_h_min -6
_diffrn_reflns_limit_k_max 20
_diffrn_reflns_limit_k_min -21
_diffrn_reflns_limit_l_max 32
_diffrn_reflns_limit_l_min -31
_diffrn_reflns_number 8531
_diffrn_reflns_theta_full 25.242
_diffrn_reflns_theta_max 27.485
_diffrn_reflns_theta_min 3.769
_exptl_absorpt_coefficient_mu 1.235
_exptl_absorpt_correction_T_max 0.940
_exptl_absorpt_correction_T_min 0.776
_exptl_absorpt_correction_type multi-scan
_exptl_absorpt_process_details
;
  [Sheldrick, G.M. (2014). SADABS Bruker AXS Inc., Madison, Wisconsin, USA]
;
_exptl_crystal_colour orange
_exptl_crystal_density_diffrn 1.742
_exptl_crystal_description plate
_exptl_crystal_F_000 1312
_exptl_crystal_size_max 0.410
_exptl_crystal_size_mid 0.260
_exptl_crystal_size_min 0.050
_refine_diff_density_max 0.415
_refine_diff_density_min -0.731
_refine_diff_density_rms 0.086
_refine_ls_extinction_method none
_refine_ls_goodness_of_fit_ref 1.171
_refine_ls_hydrogen_treatment constr
_refine_ls_matrix_type full
_refine_ls_number_parameters 190
_refine_ls_number_reflns 2806
_refine_ls_number_restraints 0
_refine_ls_restrained_S_all 1.171
_refine_ls_R_factor_all 0.0564
_refine_ls_R_factor_gt 0.0448
_refine_ls_shift/su_max 0.010
_refine_ls_shift/su_mean 0.002
_refine_ls_structure_factor_coef Fsqd
_refine_ls_weighting_details 'w=1/[\s^2^(Fo^2^)+(0.0151P)^2^+6.4308P] where P=(Fo^2^+2Fc^2^)/3'
_refine_ls_weighting_scheme calc
_refine_ls_wR_factor_gt 0.0925
_refine_ls_wR_factor_ref 0.0965
_reflns_Friedel_coverage 0.000
_reflns_number_gt 2369
_reflns_number_total 2806
_reflns_threshold_expression >2sigma(I)
_cod_data_source_file c7nj05020h2.cif
_cod_data_source_block WE2692
_cod_depositor_comments 'Adding full bibliography for 7056941--7056946.cif.'
_cod_original_cell_volume 2471.8(4)
_cod_database_code 7056942

loop_
_space_group_symop_operation_xyz
'x, y, z'
'-x+1/2, -y, z+1/2'
'-x, y+1/2, -z+1/2'
'x+1/2, -y+1/2, -z'
'-x, -y, -z'
'x-1/2, y, -z-1/2'
'x, -y-1/2, z-1/2'
'-x-1/2, y-1/2, z'

loop_
_atom_site_label
_atom_site_type_symbol
_atom_site_fract_x
_atom_site_fract_y
_atom_site_fract_z
_atom_site_U_iso_or_equiv
_atom_site_adp_type
_atom_site_occupancy
_atom_site_site_symmetry_order
_atom_site_calc_flag
_atom_site_refinement_flags_posn
_atom_site_refinement_flags_adp
C1 C 1.0331(5) 0.32475(17) 0.67058(11) 0.0163(6) Uani 1 1 d . .
H1 H 1.158118 0.291141 0.662165 0.020 Uiso 1 1 calc R U
C2 C 1.0354(5) 0.40931(18) 0.67061(11) 0.0181(6) Uani 1 1 d . .
H2 H 1.162372 0.442092 0.662278 0.022 Uiso 1 1 calc R U
C3 C 0.8136(5) 0.43596(17) 0.68534(11) 0.0169(6) Uani 1 1 d . .
H3 H 0.767972 0.489836 0.688605 0.020 Uiso 1 1 calc R U
C4 C 0.6713(5) 0.36872(17) 0.69440(10) 0.0155(6) Uani 1 1 d . .
H4 H 0.515027 0.369602 0.704452 0.019 Uiso 1 1 calc R U
C5 C 0.8086(5) 0.29939(17) 0.68548(10) 0.0156(6) Uani 1 1 d . .
C6 C 0.7330(5) 0.21665(17) 0.68694(10) 0.0165(6) Uani 1 1 d . .
O7 O 0.8512(4) 0.15865(12) 0.67958(9) 0.0222(5) Uani 1 1 d . .
N8 N 0.4955(5) 0.21223(14) 0.69946(10) 0.0202(5) Uani 1 1 d . .
N9 N 0.4218(5) 0.14252(15) 0.70198(10) 0.0206(5) Uani 1 1 d . .
N10 N 0.3345(5) 0.08326(16) 0.70572(12) 0.0288(7) Uani 1 1 d . .
C11 C 0.5275(5) 0.36596(18) 0.56568(11) 0.0187(6) Uani 1 1 d . .
H11 H 0.370408 0.367420 0.574940 0.022 Uiso 1 1 calc R U
C12 C 0.6624(6) 0.29650(18) 0.55774(11) 0.0206(6) Uani 1 1 d . .
H12 H 0.610610 0.243283 0.560953 0.025 Uiso 1 1 calc R U
C13 C 0.8888(6) 0.32065(18) 0.54413(11) 0.0197(6) Uani 1 1 d . .
H13 H 1.013094 0.286255 0.536589 0.024 Uiso 1 1 calc R U
C14 C 0.8959(5) 0.40497(19) 0.54382(11) 0.0185(6) Uani 1 1 d . .
H14 H 1.025606 0.436811 0.536154 0.022 Uiso 1 1 calc R U
C15 C 0.6732(5) 0.43331(17) 0.55708(11) 0.0167(6) Uani 1 1 d . .
C16 C 0.6166(5) 0.51762(17) 0.56361(11) 0.0177(6) Uani 1 1 d . .
O17 O 0.7477(4) 0.57215(13) 0.55630(9) 0.0277(5) Uani 1 1 d . .
N18 N 0.3828(5) 0.52780(15) 0.57854(11) 0.0223(6) Uani 1 1 d . .
N19 N 0.3302(5) 0.60004(17) 0.58206(10) 0.0227(6) Uani 1 1 d . .
N20 N 0.2633(6) 0.66175(17) 0.58566(11) 0.0311(7) Uani 1 1 d . .
Fe1 Fe 0.79670(7) 0.36577(2) 0.61768(2) 0.01217(12) Uani 1 1 d . .

loop_
_atom_site_aniso_label
_atom_site_aniso_U_11
_atom_site_aniso_U_22
_atom_site_aniso_U_33
_atom_site_aniso_U_23
_atom_site_aniso_U_13
_atom_site_aniso_U_12
C1 0.0125(15) 0.0249(14) 0.0116(13) -0.0003(10) -0.0042(11) 0.0023(12)
C2 0.0154(15) 0.0251(15) 0.0139(13) -0.0018(11) -0.0049(12) -0.0035(12)
C3 0.0176(16) 0.0198(13) 0.0133(12) -0.0027(10) -0.0018(13) 0.0006(12)
C4 0.0154(15) 0.0219(13) 0.0092(11) -0.0030(10) -0.0004(11) 0.0027(12)
C5 0.0160(15) 0.0210(14) 0.0096(12) 0.0015(10) -0.0001(12) 0.0019(12)
C6 0.0196(16) 0.0219(13) 0.0081(12) 0.0027(10) -0.0003(11) 0.0018(12)
O7 0.0210(12) 0.0204(10) 0.0253(11) -0.0005(8) 0.0031(10) 0.0064(9)
N8 0.0180(14) 0.0155(11) 0.0269(13) 0.0004(10) 0.0044(12) -0.0002(10)
N9 0.0209(14) 0.0201(13) 0.0207(12) -0.0005(10) 0.0019(11) 0.0033(11)
N10 0.0288(17) 0.0211(13) 0.0366(16) -0.0035(11) 0.0025(13) -0.0024(12)
C11 0.0136(14) 0.0279(15) 0.0146(13) 0.0011(12) -0.0057(12) -0.0028(13)
C12 0.0235(17) 0.0245(15) 0.0137(13) -0.0017(11) -0.0035(13) -0.0048(13)
C13 0.0237(17) 0.0268(15) 0.0087(13) -0.0039(11) 0.0009(12) 0.0050(13)
C14 0.0156(15) 0.0305(15) 0.0095(13) 0.0043(11) 0.0023(12) -0.0001(13)
C15 0.0138(15) 0.0237(14) 0.0126(13) 0.0042(10) -0.0016(12) 0.0002(12)
C16 0.0171(15) 0.0237(14) 0.0123(13) 0.0051(11) -0.0015(12) 0.0019(12)
O17 0.0243(14) 0.0244(11) 0.0344(13) 0.0062(9) 0.0093(11) -0.0017(10)
N18 0.0171(14) 0.0238(13) 0.0260(14) 0.0039(10) 0.0015(12) 0.0043(11)
N19 0.0189(14) 0.0308(14) 0.0185(12) 0.0023(10) -0.0008(11) 0.0039(12)
N20 0.0314(17) 0.0316(15) 0.0302(15) 0.0006(12) -0.0011(14) 0.0072(14)
Fe1 0.0113(2) 0.01643(19) 0.00872(18) -0.00015(14) -0.00042(16) 0.00020(16)

loop_
_atom_type_symbol
_atom_type_description
_atom_type_scat_dispersion_real
_atom_type_scat_dispersion_imag
_atom_type_scat_source
C C 0.0033 0.0016 'International Tables Vol C Tables 4.2.6.8 and 6.1.1.4'
H H 0.0000 0.0000 'International Tables Vol C Tables 4.2.6.8 and 6.1.1.4'
Fe Fe 0.3463 0.8444 'International Tables Vol C Tables 4.2.6.8 and 6.1.1.4'
N N 0.0061 0.0033 'International Tables Vol C Tables 4.2.6.8 and 6.1.1.4'
O O 0.0106 0.0060 'International Tables Vol C Tables 4.2.6.8 and 6.1.1.4'

loop_
_geom_angle_atom_site_label_1
_geom_angle_atom_site_label_2
_geom_angle_atom_site_label_3
_geom_angle
C2 C1 C5 107.9(3)
C2 C1 Fe1 70.59(17)
C5 C1 Fe1 69.24(16)
C2 C1 H1 126.1
C5 C1 H1 126.1
Fe1 C1 H1 125.7
C1 C2 C3 107.9(3)
C1 C2 Fe1 68.73(17)
C3 C2 Fe1 70.05(16)
C1 C2 H2 126.1
C3 C2 H2 126.1
Fe1 C2 H2 126.7
C2 C3 C4 109.0(3)
C2 C3 Fe1 69.61(16)
C4 C3 Fe1 69.36(15)
C2 C3 H3 125.5
C4 C3 H3 125.5
Fe1 C3 H3 127.1
C3 C4 C5 107.1(3)
C3 C4 Fe1 70.20(16)
C5 C4 Fe1 68.58(15)
C3 C4 H4 126.5
C5 C4 H4 126.5
Fe1 C4 H4 126.3
C1 C5 C4 108.2(3)
C1 C5 C6 124.7(3)
C4 C5 C6 127.0(3)
C1 C5 Fe1 69.53(15)
C4 C5 Fe1 70.31(15)
C6 C5 Fe1 122.31(19)
O7 C6 N8 123.2(3)
O7 C6 C5 126.3(3)
N8 C6 C5 110.5(2)
N9 N8 C6 113.3(3)
N10 N9 N8 172.8(3)
C12 C11 C15 107.3(3)
C12 C11 Fe1 70.10(17)
C15 C11 Fe1 68.75(16)
C12 C11 H11 126.3
C15 C11 H11 126.3
Fe1 C11 H11 126.4
C11 C12 C13 108.3(3)
C11 C12 Fe1 69.21(16)
C13 C12 Fe1 69.92(17)
C11 C12 H12 125.8
C13 C12 H12 125.8
Fe1 C12 H12 126.6
C14 C13 C12 108.3(3)
C14 C13 Fe1 69.16(17)
C12 C13 Fe1 69.47(17)
C14 C13 H13 125.9
C12 C13 H13 125.9
Fe1 C13 H13 127.1
C13 C14 C15 107.8(3)
C13 C14 Fe1 70.38(17)
C15 C14 Fe1 68.80(17)
C13 C14 H14 126.1
C15 C14 H14 126.1
Fe1 C14 H14 126.3
C14 C15 C11 108.3(3)
C14 C15 C16 123.8(3)
C11 C15 C16 127.8(3)
C14 C15 Fe1 70.14(17)
C11 C15 Fe1 69.96(16)
C16 C15 Fe1 122.7(2)
O17 C16 N18 123.8(3)
O17 C16 C15 125.0(3)
N18 C16 C15 111.2(3)
N19 N18 C16 111.6(3)
N20 N19 N18 173.5(4)
C15 Fe1 C5 160.76(13)
C15 Fe1 C1 156.70(12)
C5 Fe1 C1 41.22(12)
C15 Fe1 C11 41.29(12)
C5 Fe1 C11 123.92(13)
C1 Fe1 C11 159.83(12)
C15 Fe1 C14 41.05(12)
C5 Fe1 C14 157.08(12)
C1 Fe1 C14 120.18(13)
C11 Fe1 C14 69.18(12)
C15 Fe1 C4 123.81(12)
C5 Fe1 C4 41.11(11)
C1 Fe1 C4 69.20(12)
C11 Fe1 C4 108.54(12)
C14 Fe1 C4 159.51(12)
C15 Fe1 C12 68.71(11)
C5 Fe1 C12 108.02(12)
C1 Fe1 C12 122.79(12)
C11 Fe1 C12 40.69(12)
C14 Fe1 C12 68.51(12)
C4 Fe1 C12 123.88(12)
C15 Fe1 C13 68.50(12)
C5 Fe1 C13 122.18(12)
C1 Fe1 C13 106.05(12)
C11 Fe1 C13 68.60(13)
C14 Fe1 C13 40.46(12)
C4 Fe1 C13 159.27(12)
C12 Fe1 C13 40.60(13)
C15 Fe1 C2 121.51(12)
C5 Fe1 C2 68.68(12)
C1 Fe1 C2 40.68(11)
C11 Fe1 C2 158.72(13)
C14 Fe1 C2 105.80(13)
C4 Fe1 C2 68.56(12)
C12 Fe1 C2 158.44(13)
C13 Fe1 C2 121.77(13)
C15 Fe1 C3 107.96(12)
C5 Fe1 C3 68.26(11)
C1 Fe1 C3 68.24(12)
C11 Fe1 C3 123.85(12)
C14 Fe1 C3 122.76(12)
C4 Fe1 C3 40.44(12)
C12 Fe1 C3 160.04(13)
C13 Fe1 C3 158.23(13)
C2 Fe1 C3 40.35(12)

loop_
_geom_bond_atom_site_label_1
_geom_bond_atom_site_label_2
_geom_bond_distance
C1 C2 1.425(4)
C1 C5 1.433(4)
C1 Fe1 2.037(3)
C1 H1 0.9500
C2 C3 1.424(4)
C2 Fe1 2.062(3)
C2 H2 0.9500
C3 C4 1.425(4)
C3 Fe1 2.068(3)
C3 H3 0.9500
C4 C5 1.436(4)
C4 Fe1 2.057(3)
C4 H4 0.9500
C5 C6 1.463(4)
C5 Fe1 2.033(3)
C6 O7 1.212(4)
C6 N8 1.429(4)
N8 N9 1.253(4)
N9 N10 1.126(4)
C11 C12 1.426(4)
C11 C15 1.437(4)
C11 Fe1 2.045(3)
C11 H11 0.9500
C12 C13 1.429(5)
C12 Fe1 2.057(3)
C12 H12 0.9500
C13 C14 1.421(4)
C13 Fe1 2.063(3)
C13 H13 0.9500
C14 C15 1.429(4)
C14 Fe1 2.047(3)
C14 H14 0.9500
C15 C16 1.468(4)
C15 Fe1 2.029(3)
C16 O17 1.212(4)
C16 N18 1.431(4)
N18 N19 1.259(4)
N19 N20 1.115(4)

loop_
_geom_torsion_atom_site_label_1
_geom_torsion_atom_site_label_2
_geom_torsion_atom_site_label_3
_geom_torsion_atom_site_label_4
_geom_torsion
C5 C1 C2 C3 -0.1(3)
Fe1 C1 C2 C3 59.3(2)
C5 C1 C2 Fe1 -59.44(19)
C1 C2 C3 C4 -0.2(3)
Fe1 C2 C3 C4 58.30(19)
C1 C2 C3 Fe1 -58.5(2)
C2 C3 C4 C5 0.5(3)
Fe1 C3 C4 C5 58.90(18)
C2 C3 C4 Fe1 -58.44(19)
C2 C1 C5 C4 0.4(3)
Fe1 C1 C5 C4 -59.90(18)
C2 C1 C5 C6 176.1(3)
Fe1 C1 C5 C6 115.8(3)
C2 C1 C5 Fe1 60.3(2)
C3 C4 C5 C1 -0.5(3)
Fe1 C4 C5 C1 59.41(19)
C3 C4 C5 C6 -176.1(3)
Fe1 C4 C5 C6 -116.2(3)
C3 C4 C5 Fe1 -59.93(18)
C1 C5 C6 O7 5.5(5)
C4 C5 C6 O7 -179.6(3)
Fe1 C5 C6 O7 91.7(3)
C1 C5 C6 N8 -175.6(3)
C4 C5 C6 N8 -0.7(4)
Fe1 C5 C6 N8 -89.4(3)
O7 C6 N8 N9 -0.1(4)
C5 C6 N8 N9 -179.1(2)
C15 C11 C12 C13 -0.3(3)
Fe1 C11 C12 C13 -59.2(2)
C15 C11 C12 Fe1 58.90(19)
C11 C12 C13 C14 0.3(3)
Fe1 C12 C13 C14 -58.4(2)
C11 C12 C13 Fe1 58.7(2)
C12 C13 C14 C15 -0.2(3)
Fe1 C13 C14 C15 -58.8(2)
C12 C13 C14 Fe1 58.6(2)
C13 C14 C15 C11 0.0(3)
Fe1 C14 C15 C11 -59.78(19)
C13 C14 C15 C16 176.5(3)
Fe1 C14 C15 C16 116.7(3)
C13 C14 C15 Fe1 59.8(2)
C12 C11 C15 C14 0.2(3)
Fe1 C11 C15 C14 59.9(2)
C12 C11 C15 C16 -176.2(3)
Fe1 C11 C15 C16 -116.4(3)
C12 C11 C15 Fe1 -59.75(19)
C14 C15 C16 O17 3.4(5)
C11 C15 C16 O17 179.2(3)
Fe1 C15 C16 O17 90.2(3)
C14 C15 C16 N18 -178.1(3)
C11 C15 C16 N18 -2.3(4)
Fe1 C15 C16 N18 -91.4(3)
O17 C16 N18 N19 1.3(4)
C15 C16 N18 N19 -177.2(2)
